data_2021478
loop_
_publ_author_name
'R\'adai, Zita'
'Kiss, N\'ora Zsuzsa'
'Czugler, M\'aty\'as'
'Karaghiosoff, Konstantin'
'Keglevich, Gy\"orgy'

_publ_section_title
;
 The typical crystal structures of a few representative
 \a-aryl-\a-hydroxyphosphonates
;
_journal_coeditor_code KU3235
_journal_issue 3
_journal_name_full 'Acta Crystallographica Section C'
_journal_page_first
;
;
_journal_paper_doi 10.1107/S2053229619001839
_journal_volume 75
_journal_year 2019
_chemical_absolute_configuration unk
_chemical_formula_iupac 'C21 H20 Cl O4 P'
_chemical_formula_moiety 'C21 H20 Cl O4 P'
_chemical_formula_sum 'C21 H20 Cl O4 P'
_chemical_formula_weight 402.79
_chemical_name_common 3b
_chemical_name_systematic
;
Dibenzyl [(3-chlorophenyl)(hydroxy)methyl]phosphonate
;
_space_group_crystal_system monoclinic
_space_group_IT_number 4
_space_group_name_Hall 'P 2yb'
_space_group_name_H-M_alt 'P 1 21 1'
_symmetry_space_group_name_Hall 'P 2yb'
_symmetry_space_group_name_H-M 'P 1 21 1'
_atom_sites_solution_hydrogens geom
_audit_creation_method SHELXL-2014
_cell_angle_alpha 90
_cell_angle_beta 103.775(7)
_cell_angle_gamma 90
_cell_formula_units_Z 2
_cell_length_a 10.4239(8)
_cell_length_b 7.8757(5)
_cell_length_c 12.0461(7)
_cell_measurement_reflns_used 2191
_cell_measurement_temperature 133(2)
_cell_measurement_theta_max 25.3540
_cell_measurement_theta_min 4.4400
_cell_volume 960.49(11)
_computing_cell_refinement
;
CrysAlis PRO (Agilent, 2014)
;
_computing_data_collection
;
CrysAlis PRO (Agilent, 2014)
;
_computing_data_reduction
;
CrysAlis PRO (Agilent, 2014)
;
_computing_molecular_graphics
;
ORTEP (Burnett & Johnson, 1996), ORTEP-3 (Farrugia, 2012),
PLATON (Spek, 2009) and DIAMOND (Brandenburg, 1999)
;
_computing_publication_material
;
PLATON (Spek, 2009)
;
_computing_structure_refinement
;
SHELXL2014 (Sheldrick, 2015b)
;
_computing_structure_solution
;
SHELXT (Sheldrick, 2015a)
;
_diffrn_ambient_temperature 133(2)
_diffrn_detector_area_resol_mean 15.9809
_diffrn_measured_fraction_theta_full 0.987
_diffrn_measured_fraction_theta_max 0.989
_diffrn_measurement_device_type 'Agilent Xcalibur Sapphire3'
_diffrn_measurement_method '\w scans'
_diffrn_radiation_type MoK\a
_diffrn_radiation_wavelength 0.71073
_diffrn_reflns_av_R_equivalents 0.0281
_diffrn_reflns_av_unetI/netI 0.0399
_diffrn_reflns_limit_h_max 13
_diffrn_reflns_limit_h_min -9
_diffrn_reflns_limit_k_max 9
_diffrn_reflns_limit_k_min -8
_diffrn_reflns_limit_l_max 15
_diffrn_reflns_limit_l_min -15
_diffrn_reflns_number 6934
_diffrn_reflns_theta_full 25.242
_diffrn_reflns_theta_max 26.372
_diffrn_reflns_theta_min 4.340
_diffrn_source 'Enhance (Mo) X-ray Source'
_exptl_absorpt_coefficient_mu 0.307
_exptl_absorpt_correction_T_max 1.00000
_exptl_absorpt_correction_T_min 0.99069
_exptl_absorpt_correction_type multi-scan
_exptl_absorpt_process_details
;
(CrysAlis PRO; Agilent, 2014)
;
_exptl_crystal_colour colorless
_exptl_crystal_density_diffrn 1.393
_exptl_crystal_description block
_exptl_crystal_F_000 420
_exptl_crystal_size_max 0.300
_exptl_crystal_size_mid 0.220
_exptl_crystal_size_min 0.196
_refine_diff_density_max 0.344
_refine_diff_density_min -0.202
_refine_ls_abs_structure_details
;
Refined as an inversion twin
;
_refine_ls_abs_structure_Flack 0.35(12)
_refine_ls_extinction_method none
_refine_ls_goodness_of_fit_ref 1.046
_refine_ls_hydrogen_treatment mixed
_refine_ls_matrix_type full
_refine_ls_number_parameters 255
_refine_ls_number_reflns 3407
_refine_ls_number_restraints 1
_refine_ls_restrained_S_all 1.046
_refine_ls_R_factor_all 0.0571
_refine_ls_R_factor_gt 0.0472
_refine_ls_shift/su_max 0.000
_refine_ls_shift/su_mean 0.000
_refine_ls_structure_factor_coef Fsqd
_refine_ls_weighting_details 'w=1/[\s^2^(Fo^2^)+(0.0575P)^2^+0.2038P] where P=(Fo^2^+2Fc^2^)/3'
_refine_ls_weighting_scheme calc
_refine_ls_wR_factor_gt 0.1066
_refine_ls_wR_factor_ref 0.1143
_reflns_number_gt 2955
_reflns_number_total 3407
_reflns_threshold_expression 'I > 2\s(I)'
_cod_data_source_file ku3235sup1.cif
_cod_data_source_block 3b
_cod_database_code 2021478
_shelx_space_group_comment
;
The symmetry employed for this shelxl refinement is uniquely defined
by the following loop, which should always be used as a source of
symmetry information in preference to the above space-group names.
They are only intended as comments.
;
_shelx_estimated_absorpt_t_min 0.914
_shelx_estimated_absorpt_t_max 0.942
_shelxl_version_number 2.014

loop_
_space_group_symop_operation_xyz
'x, y, z'
'-x, y+1/2, -z'

loop_
_atom_site_type_symbol
_atom_site_label
_atom_site_fract_x
_atom_site_fract_y
_atom_site_fract_z
_atom_site_U_iso_or_equiv
_atom_site_adp_type
_atom_site_calc_flag
_atom_site_occupancy
P P1 0.39196(10) 0.20951(14) 0.13606(8) 0.0314(3) Uani d 1
Cl Cl1 0.87251(14) 0.3666(2) 0.47865(10) 0.0640(4) Uani d 1
O O2 0.4032(3) 0.2610(4) 0.2646(2) 0.0368(7) Uani d 1
O O4 0.5090(3) 0.2690(5) -0.0254(2) 0.0483(9) Uani d 1
H H4 0.5506 0.3370 -0.0576 0.072 Uiso calc 1
O O1 0.3842(3) 0.0246(4) 0.1175(2) 0.0404(7) Uani d 1
O O3 0.2705(3) 0.3148(4) 0.0693(3) 0.0458(8) Uani d 1
C C2 0.6585(4) 0.2610(5) 0.1657(3) 0.0315(9) Uani d 1
C C3 0.7023(4) 0.3308(6) 0.2740(4) 0.0357(9) Uani d 1
H H3 0.652(3) 0.410(5) 0.2999(15) 0.043 Uiso calc 1
C C9 0.4049(4) 0.2024(6) 0.4615(3) 0.0366(9) Uani d 1
C C4 0.8229(4) 0.2798(7) 0.3431(4) 0.0405(10) Uani d 1
C C5 0.9030(5) 0.1650(6) 0.3042(4) 0.0444(12) Uani d 1
H H5 0.986(5) 0.1341(18) 0.350(3) 0.053 Uiso calc 1
C C14 0.2867(4) 0.2884(7) 0.4557(4) 0.0464(11) Uani d 1
H H14 0.2292 0.3133 0.3837 0.056 Uiso calc 1
C C21 -0.0793(4) 0.2817(6) -0.0668(4) 0.0407(10) Uani d 1
H H21 -0.1135(18) 0.337(3) -0.011(3) 0.049 Uiso calc 1
C C20 -0.1603(5) 0.2497(7) -0.1726(4) 0.0483(12) Uani d 1
H H20 -0.245(5) 0.2777(18) -0.1868(9) 0.058 Uiso calc 1
C C13 0.2537(5) 0.3374(7) 0.5567(5) 0.0565(14) Uani d 1
H H13 0.1733 0.3965 0.5528 0.068 Uiso calc 1
C C10 0.4860(5) 0.1684(6) 0.5690(4) 0.0409(11) Uani d 1
H H10 0.5671 0.1100 0.5752 0.049 Uiso calc 1
C C17 0.1022(5) 0.1597(6) -0.1257(4) 0.0397(11) Uani d 1
H H17 0.192(5) 0.1288(17) -0.1098(9) 0.048 Uiso calc 1
C C1 0.5270(4) 0.3155(6) 0.0922(3) 0.0363(10) Uani d 1
H H1 0.5172 0.4412 0.0983 0.044 Uiso calc 1
C C16 0.0516(4) 0.2340(6) -0.0423(3) 0.0364(10) Uani d 1
C C11 0.4485(5) 0.2199(7) 0.6674(4) 0.0502(12) Uani d 1
H H11 0.5044 0.1964 0.7404 0.060 Uiso calc 1
C C18 0.0214(5) 0.1302(7) -0.2335(4) 0.0481(12) Uani d 1
H H18 0.058(2) 0.079(3) -0.292(3) 0.058 Uiso calc 1
C C8 0.4424(5) 0.1376(6) 0.3573(4) 0.0460(11) Uani d 1
H H8A 0.548(4) 0.1175(10) 0.3753(7) 0.055 Uiso calc 1
H H8B 0.3941(17) 0.018(4) 0.3320(9) 0.055 Uiso calc 1
C C15 0.1368(4) 0.2643(7) 0.0766(4) 0.0454(12) Uani d 1
H H15A 0.0933(15) 0.364(3) 0.1186(15) 0.054 Uiso calc 1
H H15B 0.1420(4) 0.149(4) 0.1272(18) 0.054 Uiso calc 1
C C7 0.7381(4) 0.1431(6) 0.1276(4) 0.0419(10) Uani d 1
H H7 0.7094 0.0942 0.0538 0.050 Uiso calc 1
C C19 -0.1103(5) 0.1741(7) -0.2565(4) 0.0494(13) Uani d 1
H H19 -0.164(3) 0.1531(14) -0.327(4) 0.059 Uiso calc 1
C C6 0.8590(5) 0.0974(6) 0.1974(4) 0.0470(12) Uani d 1
H H6 0.918(3) 0.009(5) 0.1677(16) 0.056 Uiso calc 1
C C12 0.3337(6) 0.3025(8) 0.6596(5) 0.0594(15) Uani d 1
H H12 0.3088 0.3365 0.7272 0.071 Uiso calc 1

loop_
_atom_site_aniso_label
_atom_site_aniso_U_11
_atom_site_aniso_U_22
_atom_site_aniso_U_33
_atom_site_aniso_U_12
_atom_site_aniso_U_13
_atom_site_aniso_U_23
P1 0.0336(5) 0.0304(6) 0.0304(5) -0.0026(4) 0.0082(4) 0.0004(4)
Cl1 0.0613(8) 0.0802(11) 0.0410(6) -0.0028(7) -0.0065(5) -0.0050(6)
O2 0.0463(17) 0.0322(17) 0.0348(14) 0.0037(12) 0.0154(12) 0.0014(12)
O4 0.060(2) 0.056(2) 0.0313(15) -0.0126(16) 0.0151(14) -0.0007(14)
O1 0.0498(19) 0.0327(18) 0.0408(16) -0.0045(14) 0.0149(14) -0.0031(13)
O3 0.0353(16) 0.047(2) 0.0509(17) -0.0045(14) 0.0029(13) 0.0120(15)
C2 0.030(2) 0.031(2) 0.0358(19) -0.0061(16) 0.0123(16) 0.0046(16)
C3 0.032(2) 0.030(2) 0.046(2) -0.0003(17) 0.0084(18) 0.0003(18)
C9 0.046(2) 0.030(2) 0.038(2) -0.010(2) 0.0198(18) -0.005(2)
C4 0.039(2) 0.041(3) 0.039(2) -0.0078(19) 0.0048(18) 0.0057(19)
C5 0.034(2) 0.032(3) 0.067(3) -0.0012(18) 0.012(2) 0.011(2)
C14 0.043(3) 0.042(3) 0.053(3) 0.000(2) 0.008(2) -0.002(2)
C21 0.041(2) 0.035(3) 0.051(3) 0.0006(19) 0.020(2) 0.003(2)
C20 0.036(2) 0.047(3) 0.059(3) 0.002(2) 0.007(2) 0.005(2)
C13 0.049(3) 0.045(3) 0.086(4) -0.008(2) 0.038(3) -0.015(3)
C10 0.042(2) 0.033(3) 0.048(2) -0.0031(18) 0.0109(19) 0.0041(18)
C17 0.039(2) 0.042(3) 0.039(2) 0.0072(19) 0.0093(18) 0.0051(18)
C1 0.039(2) 0.037(3) 0.033(2) -0.0066(19) 0.0087(17) 0.0011(17)
C16 0.033(2) 0.036(3) 0.041(2) -0.0009(18) 0.0114(17) 0.0069(19)
C11 0.072(3) 0.042(3) 0.038(2) -0.021(3) 0.014(2) -0.005(2)
C18 0.060(3) 0.042(3) 0.045(2) 0.002(2) 0.019(2) -0.005(2)
C8 0.063(3) 0.037(3) 0.043(2) 0.014(2) 0.022(2) 0.010(2)
C15 0.036(2) 0.059(3) 0.045(2) -0.002(2) 0.0163(19) 0.001(2)
C7 0.044(3) 0.038(3) 0.048(2) -0.007(2) 0.019(2) -0.0059(19)
C19 0.055(3) 0.047(3) 0.039(2) -0.006(2) -0.003(2) 0.001(2)
C6 0.043(3) 0.034(3) 0.070(3) 0.001(2) 0.026(2) -0.001(2)
C12 0.080(4) 0.055(4) 0.055(3) -0.022(3) 0.038(3) -0.022(3)

loop_
_atom_type_symbol
_atom_type_description
_atom_type_scat_dispersion_real
_atom_type_scat_dispersion_imag
_atom_type_scat_source
C C 0.0033 0.0016 'International Tables Vol C Tables 4.2.6.8 and 6.1.1.4'
H H 0.0000 0.0000 'International Tables Vol C Tables 4.2.6.8 and 6.1.1.4'
O O 0.0106 0.0060 'International Tables Vol C Tables 4.2.6.8 and 6.1.1.4'
P P 0.1023 0.0942 'International Tables Vol C Tables 4.2.6.8 and 6.1.1.4'
Cl Cl 0.1484 0.1585 'International Tables Vol C Tables 4.2.6.8 and 6.1.1.4'

loop_
_geom_angle_atom_site_label_1
_geom_angle_atom_site_label_2
_geom_angle_atom_site_label_3
_geom_angle
O1 P1 O3 115.92(18)
O1 P1 O2 113.06(17)
O3 P1 O2 103.29(17)
O1 P1 C1 115.33(19)
O3 P1 C1 101.24(19)
O2 P1 C1 106.57(18)
C8 O2 P1 121.3(3)
C1 O4 H4 109.5
C15 O3 P1 119.2(3)
C3 C2 C7 119.0(4)
C3 C2 C1 119.3(4)
C7 C2 C1 121.7(4)
C2 C3 C4 119.7(4)
C2 C3 H3 120.2
C4 C3 H3 120.2
C14 C9 C10 118.3(4)
C14 C9 C8 122.0(4)
C10 C9 C8 119.6(4)
C5 C4 C3 121.2(4)
C5 C4 Cl1 120.5(4)
C3 C4 Cl1 118.3(4)
C6 C5 C4 118.6(5)
C6 C5 H5 120.7
C4 C5 H5 120.7
C9 C14 C13 119.3(5)
C9 C14 H14 120.3
C13 C14 H14 120.3
C20 C21 C16 120.5(4)
C20 C21 H21 119.8
C16 C21 H21 119.8
C21 C20 C19 120.3(4)
C21 C20 H20 119.9
C19 C20 H20 119.9
C12 C13 C14 121.2(5)
C12 C13 H13 119.4
C14 C13 H13 119.4
C9 C10 C11 120.3(5)
C9 C10 H10 119.9
C11 C10 H10 119.9
C16 C17 C18 120.2(4)
C16 C17 H17 119.9
C18 C17 H17 119.9
O4 C1 C2 113.3(3)
O4 C1 P1 104.0(3)
C2 C1 P1 110.9(3)
O4 C1 H1 109.5
C2 C1 H1 109.5
P1 C1 H1 109.5
C17 C16 C21 119.6(4)
C17 C16 C15 121.2(4)
C21 C16 C15 119.2(4)
C12 C11 C10 120.4(5)
C12 C11 H11 119.8
C10 C11 H11 119.8
C19 C18 C17 119.9(5)
C19 C18 H18 120.0
C17 C18 H18 120.0
O2 C8 C9 109.5(4)
O2 C8 H8A 109.8
C9 C8 H8A 109.8
O2 C8 H8B 109.8
C9 C8 H8B 109.8
H8A C8 H8B 108.2
O3 C15 C16 109.7(3)
O3 C15 H15A 109.7
C16 C15 H15A 109.7
O3 C15 H15B 109.7
C16 C15 H15B 109.7
H15A C15 H15B 108.2
C6 C7 C2 120.0(4)
C6 C7 H7 120.0
C2 C7 H7 120.0
C20 C19 C18 119.5(4)
C20 C19 H19 120.2
C18 C19 H19 120.2
C5 C6 C7 121.5(4)
C5 C6 H6 119.2
C7 C6 H6 119.2
C11 C12 C13 120.5(5)
C11 C12 H12 119.7
C13 C12 H12 119.7

loop_
_geom_bond_atom_site_label_1
_geom_bond_atom_site_label_2
_geom_bond_distance
P1 O1 1.473(3)
P1 O3 1.566(3)
P1 O2 1.578(3)
P1 C1 1.819(4)
Cl1 C4 1.732(5)
O2 C8 1.463(5)
O4 C1 1.432(5)
O4 H4 0.8400
O3 C15 1.472(5)
C2 C3 1.389(6)
C2 C7 1.394(6)
C2 C1 1.506(6)
C3 C4 1.391(6)
C3 H3 0.92(5)
C9 C14 1.393(6)
C9 C10 1.393(6)
C9 C8 1.492(6)
C4 C5 1.386(7)
C5 C6 1.367(7)
C5 H5 0.94(5)
C14 C13 1.395(7)
C14 H14 0.9500
C21 C20 1.374(7)
C21 C16 1.377(6)
C21 H21 0.94(5)
C20 C19 1.378(7)
C20 H20 0.88(5)
C13 C12 1.347(8)
C13 H13 0.9500
C10 C11 1.394(6)
C10 H10 0.9500
C17 C16 1.372(6)
C17 C18 1.389(6)
C17 H17 0.94(5)
C1 H1 1.0000
C16 C15 1.514(6)
C11 C12 1.346(8)
C11 H11 0.9500
C18 C19 1.379(7)
C18 H18 0.97(5)
C8 H8A 1.08(4)
C8 H8B 1.08(4)
C15 H15A 1.09(4)
C15 H15B 1.09(4)
C7 C6 1.386(7)
C7 H7 0.9500
C19 H19 0.92(5)
C6 H6 1.04(5)
C12 H12 0.9500

loop_
_geom_torsion_atom_site_label_1
_geom_torsion_atom_site_label_2
_geom_torsion_atom_site_label_3
_geom_torsion_atom_site_label_4
_geom_torsion
O1 P1 O2 C8 17.5(4)
O3 P1 O2 C8 143.6(3)
C1 P1 O2 C8 -110.2(3)
O1 P1 O3 C15 51.4(4)
O2 P1 O3 C15 -72.8(3)
C1 P1 O3 C15 177.0(3)
C7 C2 C3 C4 -1.3(6)
C1 C2 C3 C4 179.3(4)
C2 C3 C4 C5 2.5(6)
C2 C3 C4 Cl1 -178.7(3)
C3 C4 C5 C6 -2.3(7)
Cl1 C4 C5 C6 178.9(3)
C10 C9 C14 C13 0.1(7)
C8 C9 C14 C13 176.4(5)
C16 C21 C20 C19 -2.0(7)
C9 C14 C13 C12 -0.3(8)
C14 C9 C10 C11 0.0(7)
C8 C9 C10 C11 -176.4(4)
C3 C2 C1 O4 164.9(4)
C7 C2 C1 O4 -14.5(6)
C3 C2 C1 P1 -78.6(4)
C7 C2 C1 P1 102.0(4)
O1 P1 C1 O4 55.6(3)
O3 P1 C1 O4 -70.4(3)
O2 P1 C1 O4 -178.1(3)
O1 P1 C1 C2 -66.5(3)
O3 P1 C1 C2 167.5(3)
O2 P1 C1 C2 59.8(3)
C18 C17 C16 C21 -1.1(7)
C18 C17 C16 C15 178.7(4)
C20 C21 C16 C17 2.4(7)
C20 C21 C16 C15 -177.4(5)
C9 C10 C11 C12 0.1(7)
C16 C17 C18 C19 -0.7(7)
P1 O2 C8 C9 -162.5(3)
C14 C9 C8 O2 39.0(6)
C10 C9 C8 O2 -144.8(4)
P1 O3 C15 C16 -124.0(4)
C17 C16 C15 O3 37.6(6)
C21 C16 C15 O3 -142.6(4)
C3 C2 C7 C6 -0.1(6)
C1 C2 C7 C6 179.4(4)
C21 C20 C19 C18 0.2(8)
C17 C18 C19 C20 1.1(8)
C4 C5 C6 C7 0.9(7)
C2 C7 C6 C5 0.2(7)
C10 C11 C12 C13 -0.3(8)
C14 C13 C12 C11 0.4(8)

_cod_database_fobs_code 2021478
